data_7220608
loop_
_publ_author_name
'Tan, Chunhong'
'Jin, Meiliang'
'Zhang, Hao'
'Hu, Shengmin'
'Sheng, Tianlu'
'Wu, Xintao'

_publ_section_title
;
 Penta and hexanuclear nickel tiara-like clusters with two different
 thiolate bridges
;
_journal_issue 27
_journal_name_full CrystEngComm
_journal_page_first 5110
_journal_paper_doi 10.1039/C5CE00863H
_journal_volume 17
_journal_year 2015
_chemical_formula_sum 'C28 H60 Ni6 S12'
_chemical_formula_weight 1133.74
_chemical_name_systematic
; 
 ? 
;
_space_group_IT_number 20
_symmetry_cell_setting orthorhombic
_symmetry_space_group_name_Hall 'C 2c 2'
_symmetry_space_group_name_H-M 'C 2 2 21'
_atom_sites_solution_hydrogens geom
_atom_sites_solution_primary direct
_atom_sites_solution_secondary difmap
_audit_creation_method SHELXL-97
_audit_update_record
;
2015-03-24 deposited with the CCDC.
2015-06-01 downloaded from the CCDC.
;
_cell_angle_alpha 90.00
_cell_angle_beta 90.00
_cell_angle_gamma 90.00
_cell_formula_units_Z 4
_cell_length_a 15.028(17)
_cell_length_b 23.16(2)
_cell_length_c 13.417(14)
_cell_measurement_temperature 293(2)
_cell_volume 4670(8)
_computing_cell_refinement 'CrystalClear (Rigaku Inc., 2007)'
_computing_data_collection 'CrystalClear (Rigaku Inc., 2007)'
_computing_data_reduction 'CrystalClear (Rigaku Inc., 2007)'
_computing_structure_refinement 'SHELXL-97 (Sheldrick, 1997)'
_computing_structure_solution 'SHELXS-97 (Sheldrick, 1990)'
_diffrn_ambient_temperature 293(2)
_diffrn_detector_area_resol_mean 13.6612
_diffrn_measured_fraction_theta_full 0.997
_diffrn_measured_fraction_theta_max 0.997
_diffrn_measurement_device_type 'Mercury2 (2x2 bin mode)'
_diffrn_measurement_method CCD_Profile_fitting
_diffrn_radiation_monochromator graphite
_diffrn_radiation_source 'fine-focus sealed tube'
_diffrn_radiation_type MoK\a
_diffrn_radiation_wavelength 0.71073
_diffrn_reflns_av_R_equivalents 0.0533
_diffrn_reflns_av_sigmaI/netI 0.0500
_diffrn_reflns_limit_h_max 16
_diffrn_reflns_limit_h_min -19
_diffrn_reflns_limit_k_max 29
_diffrn_reflns_limit_k_min -28
_diffrn_reflns_limit_l_max 17
_diffrn_reflns_limit_l_min -17
_diffrn_reflns_number 17500
_diffrn_reflns_theta_full 27.27
_diffrn_reflns_theta_max 27.27
_diffrn_reflns_theta_min 2.22
_exptl_absorpt_coefficient_mu 2.926
_exptl_absorpt_correction_T_max 1.0000
_exptl_absorpt_correction_T_min 0.5712
_exptl_absorpt_correction_type multi-scan
_exptl_crystal_colour black
_exptl_crystal_density_diffrn 1.612
_exptl_crystal_density_method 'not measured'
_exptl_crystal_description needle
_exptl_crystal_F_000 2352
_exptl_crystal_size_max 0.35
_exptl_crystal_size_mid 0.15
_exptl_crystal_size_min 0.15
_refine_diff_density_max 0.881
_refine_diff_density_min -0.941
_refine_diff_density_rms 0.283
_refine_ls_abs_structure_details 'Flack H D (1983), Acta Cryst. A39, 876-881'
_refine_ls_abs_structure_Flack 0.47(4)
_refine_ls_extinction_method none
_refine_ls_goodness_of_fit_ref 1.064
_refine_ls_hydrogen_treatment constr
_refine_ls_matrix_type full
_refine_ls_number_parameters 209
_refine_ls_number_reflns 5240
_refine_ls_number_restraints 33
_refine_ls_restrained_S_all 1.073
_refine_ls_R_factor_all 0.1030
_refine_ls_R_factor_gt 0.0754
_refine_ls_shift/su_max 0.000
_refine_ls_shift/su_mean 0.000
_refine_ls_structure_factor_coef Fsqd
_refine_ls_weighting_details 'calc w=1/[\s^2^(Fo^2^)+(0.1108P)^2^+4.6779P] where P=(Fo^2^+2Fc^2^)/3'
_refine_ls_weighting_scheme calc
_refine_ls_wR_factor_gt 0.1878
_refine_ls_wR_factor_ref 0.2100
_reflns_number_gt 3625
_reflns_number_total 5240
_reflns_threshold_expression >2sigma(I)
_cod_data_source_file c5ce00863h2.cif
_cod_data_source_block 4
_cod_depositor_comments
;
The following automatic conversions were performed:

'_exptl_absorpt_correction_type' value 'Multi-scan' changed to
'multi-scan' according to
/usr/data/users/saulius/crontab/automatic-downloads/rss-feeds/RSC/lib/dictionaries/cif_core.dic
dictionary named 'cif_core.dic' version 2.4.2 from 2011-04-26.

Automatic conversion script
Id: cif_fix_values 3271 2015-04-21 07:52:19Z andrius 

 Adding full bibliography for 7220606--7220610.cif.
;
_cod_original_cell_volume 4670(9)
_cod_original_sg_symbol_H-M C222(1)
_cod_database_code 7220608

loop_
_symmetry_equiv_pos_as_xyz
'x, y, z'
'-x, -y, z+1/2'
'-x, y, -z+1/2'
'x, -y, -z'
'x+1/2, y+1/2, z'
'-x+1/2, -y+1/2, z+1/2'
'-x+1/2, y+1/2, -z+1/2'
'x+1/2, -y+1/2, -z'

loop_
_atom_site_label
_atom_site_type_symbol
_atom_site_fract_x
_atom_site_fract_y
_atom_site_fract_z
_atom_site_U_iso_or_equiv
_atom_site_adp_type
_atom_site_occupancy
_atom_site_symmetry_multiplicity
_atom_site_calc_flag
_atom_site_refinement_flags
_atom_site_disorder_assembly
_atom_site_disorder_group
S1 S -0.00763(16) 0.19191(10) -0.08513(18) 0.0687(6) Uani 1 1 d . . .
S2 S 0.14519(16) 0.17686(10) -0.2165(2) 0.0729(7) Uani 1 1 d . . .
S3 S 0.09305(19) 0.30563(14) 0.02198(18) 0.0831(7) Uani 1 1 d . . .
S4 S 0.23229(16) 0.29962(12) -0.1176(2) 0.0775(6) Uani 1 1 d . . .
S5 S 0.0140(2) 0.42681(11) -0.0860(2) 0.0871(8) Uani 1 1 d . . .
S6 S 0.14710(18) 0.41318(10) -0.2440(2) 0.0767(7) Uani 1 1 d . . .
Ni1 Ni 0.0000 0.18053(6) -0.2500 0.0639(4) Uani 1 2 d S . .
Ni2 Ni 0.11797(8) 0.24080(5) -0.09916(9) 0.0653(3) Uani 1 1 d . A .
Ni3 Ni 0.12223(9) 0.36407(5) -0.10419(9) 0.0715(4) Uani 1 1 d . A .
Ni4 Ni 0.0000 0.42324(6) -0.2500 0.0702(5) Uani 1 2 d S . .
C1 C 0.0091(9) 0.1218(5) -0.0142(10) 0.098(4) Uani 1 1 d . . .
C2 C -0.0016(16) 0.1432(9) 0.1012(12) 0.162(7) Uani 1 1 d . . .
H2A H 0.0059 0.1109 0.1451 0.243 Uiso 1 1 calc R . .
H2B H -0.0597 0.1595 0.1106 0.243 Uiso 1 1 calc R . .
H2C H 0.0428 0.1718 0.1157 0.243 Uiso 1 1 calc R . .
C3 C -0.0692(13) 0.0867(8) -0.0338(16) 0.158(7) Uani 1 1 d U . .
H3A H -0.0639 0.0505 0.0008 0.237 Uiso 1 1 calc R . .
H3B H -0.0740 0.0796 -0.1041 0.237 Uiso 1 1 calc R . .
H3C H -0.1213 0.1066 -0.0110 0.237 Uiso 1 1 calc R . .
C4 C 0.1010(12) 0.0964(9) -0.0194(16) 0.153(6) Uani 1 1 d U . .
H4A H 0.1033 0.0618 0.0200 0.230 Uiso 1 1 calc R . .
H4B H 0.1433 0.1238 0.0058 0.230 Uiso 1 1 calc R . .
H4C H 0.1151 0.0873 -0.0874 0.230 Uiso 1 1 calc R . .
C5 C 0.2167(7) 0.2043(5) -0.3166(9) 0.086(3) Uani 1 1 d . A .
H5A H 0.2761 0.1890 -0.3066 0.103 Uiso 1 1 calc R . .
H5B H 0.1949 0.1890 -0.3793 0.103 Uiso 1 1 calc R . .
C6 C 0.2237(7) 0.2686(5) -0.3262(9) 0.088(3) Uani 1 1 d . . .
H6A H 0.1645 0.2852 -0.3240 0.105 Uiso 1 1 calc R A .
H6B H 0.2498 0.2780 -0.3902 0.105 Uiso 1 1 calc R . .
C7 C 0.2811(7) 0.2956(4) -0.2420(9) 0.087(3) Uani 1 1 d . A .
H7A H 0.2971 0.3345 -0.2623 0.104 Uiso 1 1 calc R . .
H7B H 0.3359 0.2736 -0.2373 0.104 Uiso 1 1 calc R . .
C8 C -0.0209(10) 0.3091(7) 0.0679(10) 0.116(4) Uani 0.50 1 d P A 1
H8A H -0.0421 0.2701 0.0793 0.140 Uiso 0.50 1 calc PR A 1
H8B H -0.0210 0.3290 0.1315 0.140 Uiso 0.50 1 calc PR A 1
C9 C -0.0883(17) 0.341(2) -0.006(3) 0.159(18) Uani 0.50 1 d P A 1
H9A H -0.0807 0.3242 -0.0711 0.191 Uiso 0.50 1 calc PR A 1
H9B H -0.1481 0.3317 0.0162 0.191 Uiso 0.50 1 calc PR A 1
C10 C -0.0841(11) 0.3994(8) -0.0163(11) 0.121(5) Uani 0.50 1 d P A 1
H10A H -0.0840 0.4167 0.0495 0.145 Uiso 0.50 1 calc PR A 1
H10B H -0.1375 0.4122 -0.0502 0.145 Uiso 0.50 1 calc PR A 1
C8A C -0.0209(10) 0.3091(7) 0.0679(10) 0.116(4) Uani 0.50 1 d P A 2
H8AA H -0.0574 0.2870 0.0221 0.140 Uiso 0.50 1 calc PR A 2
H8AB H -0.0222 0.2889 0.1312 0.140 Uiso 0.50 1 calc PR A 2
C9A C -0.0632(16) 0.3621(10) 0.0824(17) 0.082(5) Uiso 0.50 1 d P A 2
H9C H -0.0264 0.3853 0.1262 0.098 Uiso 0.50 1 calc PR A 2
H9D H -0.1190 0.3551 0.1167 0.098 Uiso 0.50 1 calc PR A 2
C10A C -0.0841(11) 0.3994(8) -0.0163(11) 0.121(5) Uani 0.50 1 d P A 2
H10C H -0.1205 0.4321 0.0028 0.145 Uiso 0.50 1 calc PR A 2
H10D H -0.1192 0.3757 -0.0611 0.145 Uiso 0.50 1 calc PR A 2
C11 C 0.2051(8) 0.4845(5) -0.2296(10) 0.097(3) Uani 1 1 d DU A .
C12 C 0.1511(13) 0.5296(8) -0.1739(17) 0.201(10) Uani 1 1 d DU . .
H12A H 0.1853 0.5645 -0.1679 0.301 Uiso 1 1 calc R A .
H12B H 0.1365 0.5154 -0.1087 0.301 Uiso 1 1 calc R . .
H12C H 0.0973 0.5375 -0.2100 0.301 Uiso 1 1 calc R . .
C13 C 0.2166(14) 0.5094(9) -0.3351(11) 0.162(7) Uani 1 1 d DU . .
H13A H 0.2462 0.5460 -0.3312 0.243 Uiso 1 1 calc R A .
H13B H 0.1592 0.5144 -0.3654 0.243 Uiso 1 1 calc R . .
H13C H 0.2515 0.4833 -0.3747 0.243 Uiso 1 1 calc R . .
C14 C 0.3023(11) 0.4725(11) -0.208(2) 0.217(11) Uiso 1 1 d D . .
H14A H 0.3331 0.5083 -0.1982 0.326 Uiso 1 1 calc R A .
H14B H 0.3282 0.4521 -0.2630 0.326 Uiso 1 1 calc R . .
H14C H 0.3071 0.4494 -0.1487 0.326 Uiso 1 1 calc R . .

loop_
_atom_site_aniso_label
_atom_site_aniso_U_11
_atom_site_aniso_U_22
_atom_site_aniso_U_33
_atom_site_aniso_U_23
_atom_site_aniso_U_13
_atom_site_aniso_U_12
S1 0.0676(12) 0.0656(11) 0.0730(13) 0.0082(10) 0.0107(11) -0.0027(12)
S2 0.0606(13) 0.0653(12) 0.0929(17) 0.0011(12) 0.0091(12) 0.0038(11)
S3 0.0966(18) 0.0883(16) 0.0646(13) 0.0016(14) -0.0089(12) 0.0027(16)
S4 0.0636(12) 0.0776(13) 0.0911(17) 0.0093(15) -0.0129(12) -0.0065(13)
S5 0.113(2) 0.0776(14) 0.0709(15) -0.0148(12) -0.0158(15) 0.0173(16)
S6 0.0868(17) 0.0631(11) 0.0801(15) 0.0035(12) -0.0067(13) -0.0078(12)
Ni1 0.0603(9) 0.0571(8) 0.0744(10) 0.000 0.0107(8) 0.000
Ni2 0.0637(6) 0.0620(6) 0.0701(7) 0.0087(5) -0.0009(6) -0.0001(5)
Ni3 0.0801(8) 0.0656(6) 0.0688(7) -0.0012(6) -0.0146(7) -0.0022(6)
Ni4 0.0865(12) 0.0555(8) 0.0686(10) 0.000 -0.0105(9) 0.000
C1 0.085(7) 0.088(7) 0.120(9) 0.034(7) 0.011(7) -0.021(6)
C2 0.192(17) 0.175(15) 0.119(12) 0.080(13) 0.010(13) 0.007(16)
C3 0.170(10) 0.136(9) 0.168(10) 0.016(8) -0.016(8) -0.032(8)
C4 0.163(10) 0.132(9) 0.165(10) 0.036(8) 0.030(8) 0.035(8)
C5 0.063(5) 0.104(8) 0.091(7) -0.003(6) 0.023(5) -0.004(6)
C6 0.074(6) 0.096(7) 0.093(7) 0.013(6) 0.023(6) 0.004(6)
C7 0.070(6) 0.076(6) 0.114(8) -0.002(7) 0.012(6) -0.013(5)
C8 0.122(11) 0.148(12) 0.080(7) -0.005(8) 0.025(7) 0.025(10)
C9 0.064(15) 0.28(6) 0.14(3) -0.06(3) 0.030(16) 0.05(2)
C10 0.133(13) 0.147(13) 0.082(8) -0.026(9) 0.016(8) 0.056(12)
C8A 0.122(11) 0.148(12) 0.080(7) -0.005(8) 0.025(7) 0.025(10)
C10A 0.133(13) 0.147(13) 0.082(8) -0.026(9) 0.016(8) 0.056(12)
C11 0.100(7) 0.075(5) 0.115(7) -0.005(6) 0.000(6) -0.012(5)
C12 0.212(13) 0.175(12) 0.215(13) -0.024(9) 0.011(9) -0.021(9)
C13 0.171(10) 0.145(9) 0.170(10) 0.021(8) -0.002(8) -0.029(8)

loop_
_atom_type_symbol
_atom_type_description
_atom_type_scat_dispersion_real
_atom_type_scat_dispersion_imag
_atom_type_scat_source
C C 0.0033 0.0016 'International Tables Vol C Tables 4.2.6.8 and 6.1.1.4'
H H 0.0000 0.0000 'International Tables Vol C Tables 4.2.6.8 and 6.1.1.4'
S S 0.1246 0.1234 'International Tables Vol C Tables 4.2.6.8 and 6.1.1.4'
Ni Ni 0.3393 1.1124 'International Tables Vol C Tables 4.2.6.8 and 6.1.1.4'

loop_
_geom_angle_atom_site_label_1
_geom_angle_atom_site_label_2
_geom_angle_atom_site_label_3
_geom_angle
_geom_angle_site_symmetry_1
_geom_angle_site_symmetry_3
C1 S1 Ni2 111.6(4) . .
C1 S1 Ni1 112.9(4) . .
Ni2 S1 Ni1 86.11(9) . .
C5 S2 Ni2 113.6(4) . .
C5 S2 Ni1 114.4(4) . .
Ni2 S2 Ni1 86.38(10) . .
C8 S3 Ni3 114.7(5) . .
C8 S3 Ni2 115.6(5) . .
Ni3 S3 Ni2 79.75(12) . .
C7 S4 Ni2 112.6(3) . .
C7 S4 Ni3 113.9(4) . .
Ni2 S4 Ni3 80.05(13) . .
C10 S5 Ni3 114.7(5) . .
C10 S5 Ni4 114.4(5) . .
Ni3 S5 Ni4 86.29(11) . .
C11 S6 Ni4 111.9(4) . .
C11 S6 Ni3 116.2(4) . .
Ni4 S6 Ni3 85.26(11) . .
S2 Ni1 S2 175.64(14) . 3_554
S2 Ni1 S1 81.64(10) . .
S2 Ni1 S1 98.88(10) 3_554 .
S2 Ni1 S1 98.88(10) . 3_554
S2 Ni1 S1 81.64(10) 3_554 3_554
S1 Ni1 S1 166.43(14) . 3_554
S2 Ni2 S4 101.00(12) . .
S2 Ni2 S1 82.80(11) . .
S4 Ni2 S1 172.43(11) . .
S2 Ni2 S3 178.78(12) . .
S4 Ni2 S3 78.35(12) . .
S1 Ni2 S3 97.97(12) . .
S2 Ni2 Ni3 130.69(10) . .
S4 Ni2 Ni3 50.42(9) . .
S1 Ni2 Ni3 122.24(9) . .
S3 Ni2 Ni3 49.62(9) . .
S5 Ni3 S3 99.98(14) . .
S5 Ni3 S6 83.08(12) . .
S3 Ni3 S6 172.50(12) . .
S5 Ni3 S4 178.22(12) . .
S3 Ni3 S4 78.44(12) . .
S6 Ni3 S4 98.59(12) . .
S5 Ni3 Ni2 129.99(11) . .
S3 Ni3 Ni2 50.63(9) . .
S6 Ni3 Ni2 122.32(9) . .
S4 Ni3 Ni2 49.53(9) . .
S5 Ni4 S5 175.71(16) . 3_554
S5 Ni4 S6 97.75(12) . 3_554
S5 Ni4 S6 82.70(11) 3_554 3_554
S5 Ni4 S6 82.70(11) . .
S5 Ni4 S6 97.75(12) 3_554 .
S6 Ni4 S6 167.97(14) 3_554 .
C3 C1 C4 121.0(14) . .
C3 C1 C2 105.2(14) . .
C4 C1 C2 104.7(15) . .
C3 C1 S1 106.3(11) . .
C4 C1 S1 115.7(10) . .
C2 C1 S1 101.7(9) . .
C1 C2 H2A 109.5 . .
C1 C2 H2B 109.5 . .
H2A C2 H2B 109.5 . .
C1 C2 H2C 109.5 . .
H2A C2 H2C 109.5 . .
H2B C2 H2C 109.5 . .
C1 C3 H3A 109.5 . .
C1 C3 H3B 109.5 . .
H3A C3 H3B 109.5 . .
C1 C3 H3C 109.5 . .
H3A C3 H3C 109.5 . .
H3B C3 H3C 109.5 . .
C1 C4 H4A 109.5 . .
C1 C4 H4B 109.5 . .
H4A C4 H4B 109.5 . .
C1 C4 H4C 109.5 . .
H4A C4 H4C 109.5 . .
H4B C4 H4C 109.5 . .
C6 C5 S2 116.6(8) . .
C6 C5 H5A 108.1 . .
S2 C5 H5A 108.1 . .
C6 C5 H5B 108.1 . .
S2 C5 H5B 108.1 . .
H5A C5 H5B 107.3 . .
C5 C6 C7 112.1(10) . .
C5 C6 H6A 109.2 . .
C7 C6 H6A 109.2 . .
C5 C6 H6B 109.2 . .
C7 C6 H6B 109.2 . .
H6A C6 H6B 107.9 . .
C6 C7 S4 117.5(7) . .
C6 C7 H7A 107.9 . .
S4 C7 H7A 107.9 . .
C6 C7 H7B 107.9 . .
S4 C7 H7B 107.9 . .
H7A C7 H7B 107.2 . .
C9 C8 S3 114.1(14) . .
C9 C8 H8A 108.7 . .
S3 C8 H8A 108.7 . .
C9 C8 H8B 108.7 . .
S3 C8 H8B 108.7 . .
H8A C8 H8B 107.6 . .
C10 C9 C8 120(3) . .
C10 C9 H9A 107.4 . .
C8 C9 H9A 107.4 . .
C10 C9 H9B 107.4 . .
C8 C9 H9B 107.4 . .
H9A C9 H9B 106.9 . .
C9 C10 S5 115.5(15) . .
C9 C10 H10A 108.4 . .
S5 C10 H10A 108.4 . .
C9 C10 H10B 108.4 . .
S5 C10 H10B 108.4 . .
H10A C10 H10B 107.5 . .
H9C C9A H9D 107.3 . .
C14 C11 C12 123.1(16) . .
C14 C11 C13 97.9(15) . .
C12 C11 C13 104.7(15) . .
C14 C11 S6 107.8(12) . .
C12 C11 S6 114.0(11) . .
C13 C11 S6 106.7(10) . .
C11 C12 H12A 109.5 . .
C11 C12 H12B 109.5 . .
H12A C12 H12B 109.5 . .
C11 C12 H12C 109.5 . .
H12A C12 H12C 109.5 . .
H12B C12 H12C 109.5 . .
C11 C13 H13A 109.5 . .
C11 C13 H13B 109.5 . .
H13A C13 H13B 109.5 . .
C11 C13 H13C 109.5 . .
H13A C13 H13C 109.5 . .
H13B C13 H13C 109.5 . .
C11 C14 H14A 109.5 . .
C11 C14 H14B 109.5 . .
H14A C14 H14B 109.5 . .
C11 C14 H14C 109.5 . .
H14A C14 H14C 109.5 . .
H14B C14 H14C 109.5 . .

loop_
_geom_bond_atom_site_label_1
_geom_bond_atom_site_label_2
_geom_bond_distance
_geom_bond_site_symmetry_2
S1 C1 1.899(11) .
S1 Ni2 2.209(3) .
S1 Ni1 2.231(3) .
S2 C5 1.834(10) .
S2 Ni2 2.199(3) .
S2 Ni1 2.229(3) .
S3 C8 1.821(14) .
S3 Ni3 2.211(3) .
S3 Ni2 2.244(4) .
S4 C7 1.826(12) .
S4 Ni2 2.206(3) .
S4 Ni3 2.235(4) .
S5 C10 1.858(18) .
S5 Ni3 2.195(4) .
S5 Ni4 2.212(4) .
S6 C11 1.877(11) .
S6 Ni4 2.224(4) .
S6 Ni3 2.225(3) .
Ni1 S2 2.229(3) 3_554
Ni1 S1 2.231(3) 3_554
Ni2 Ni3 2.857(3) .
Ni4 S5 2.212(4) 3_554
Ni4 S6 2.224(4) 3_554
C1 C3 1.45(2) .
C1 C4 1.50(2) .
C1 C2 1.63(2) .
C2 H2A 0.9600 .
C2 H2B 0.9600 .
C2 H2C 0.9600 .
C3 H3A 0.9600 .
C3 H3B 0.9600 .
C3 H3C 0.9600 .
C4 H4A 0.9600 .
C4 H4B 0.9600 .
C4 H4C 0.9600 .
C5 C6 1.499(17) .
C5 H5A 0.9700 .
C5 H5B 0.9700 .
C6 C7 1.553(17) .
C6 H6A 0.9700 .
C6 H6B 0.9700 .
C7 H7A 0.9700 .
C7 H7B 0.9700 .
C8 C9 1.60(4) .
C8 H8A 0.9700 .
C8 H8B 0.9700 .
C9 C10 1.36(6) .
C9 H9A 0.9700 .
C9 H9B 0.9700 .
C10 H10A 0.9700 .
C10 H10B 0.9700 .
C9A H9C 0.9700 .
C9A H9D 0.9700 .
C11 C14 1.514(10) .
C11 C12 1.521(10) .
C11 C13 1.539(9) .
C12 H12A 0.9600 .
C12 H12B 0.9600 .
C12 H12C 0.9600 .
C13 H13A 0.9600 .
C13 H13B 0.9600 .
C13 H13C 0.9600 .
C14 H14A 0.9600 .
C14 H14B 0.9600 .
C14 H14C 0.9600 .
